data_4067137
loop_
_publ_author_name
'Hatnean, Jillian A.'
'Beck, Robert'
'Borrelli, Jenna D.'
'Johnson, Samuel A.'

_publ_contact_author 'Samuel A. Johnson'
_publ_section_title
;
 Carbon&#x2212;Hydrogen Bond Oxidative Addition of Partially Fluorinated
 Aromatics to a Ni(PiPr3)2Synthon: The Influence of Steric Bulk on the
 Thermodynamics and Kinetics of C&#x2212;H Bond Activation
;
_journal_issue 22
_journal_name_full Organometallics
_journal_page_first 6077
_journal_paper_doi 10.1021/om1008499
_journal_volume 29
_journal_year 2010
_chemical_formula_moiety 'C32 H52 Ni P2'
_chemical_formula_sum 'C32 H52 Ni P2'
_chemical_formula_weight 557.39
_chemical_name_systematic
;
 ?
;
_space_group_IT_number 61
_symmetry_cell_setting orthorhombic
_symmetry_space_group_name_Hall '-P 2ac 2ab'
_symmetry_space_group_name_H-M 'P b c a'
_atom_sites_solution_hydrogens geom
_atom_sites_solution_primary direct
_atom_sites_solution_secondary difmap
_audit_conform_dict_location ftp://ftp.iucr.org/pub/cif_core.dic
_audit_conform_dict_name cif_core.dic
_audit_conform_dict_version 2.3
_audit_creation_date 2010-03-30T19:14:09-00:00
_audit_creation_method 'WinGX routine CIF_UPDATE'
_cell_angle_alpha 90
_cell_angle_beta 90
_cell_angle_gamma 90
_cell_formula_units_Z 8
_cell_length_a 16.3019(25)
_cell_length_b 17.5047(27)
_cell_length_c 21.8455(34)
_cell_measurement_reflns_used 7091
_cell_measurement_temperature 173(2)
_cell_measurement_theta_max 27.94
_cell_measurement_theta_min 2.5
_cell_volume 6233.8(17)
_computing_cell_refinement 'Bruker SMART'
_computing_data_collection 'Bruker SMART'
_computing_data_reduction 'Bruker SAINT'
_computing_molecular_graphics 'Bruker SHELXTL'
_computing_publication_material 'Bruker SHELXTL'
_computing_structure_refinement 'SHELXL-97 (Sheldrick, 1997)'
_computing_structure_solution 'Bruker SHELXTL'
_diffrn_ambient_temperature 173(2)
_diffrn_measured_fraction_theta_full 0.995
_diffrn_measured_fraction_theta_max 0.995
_diffrn_measurement_device_type 'CCD area detector'
_diffrn_measurement_method 'phi and omega scans'
_diffrn_radiation_monochromator graphite
_diffrn_radiation_type MoK\a
_diffrn_radiation_wavelength 0.71073
_diffrn_reflns_av_R_equivalents 0.0903
_diffrn_reflns_av_unetI/netI 0.0505
_diffrn_reflns_limit_h_max 20
_diffrn_reflns_limit_h_min -21
_diffrn_reflns_limit_k_max 22
_diffrn_reflns_limit_k_min -22
_diffrn_reflns_limit_l_max 28
_diffrn_reflns_limit_l_min -27
_diffrn_reflns_number 66314
_diffrn_reflns_theta_full 27.5
_diffrn_reflns_theta_max 27.5
_diffrn_reflns_theta_min 2.5
_exptl_absorpt_coefficient_mu 0.743
_exptl_absorpt_correction_T_max 0.794
_exptl_absorpt_correction_T_min 0.689
_exptl_absorpt_correction_type multi-scan
_exptl_absorpt_process_details 'SADABS, BRUKER 2001'
_exptl_crystal_colour red
_exptl_crystal_density_diffrn 1.188
_exptl_crystal_density_method 'not measured'
_exptl_crystal_description prism
_exptl_crystal_F_000 2416
_exptl_crystal_size_max 0.42
_exptl_crystal_size_mid 0.35
_exptl_crystal_size_min 0.31
_refine_diff_density_max 0.7
_refine_diff_density_min -0.28
_refine_diff_density_rms 0.072
_refine_ls_extinction_method none
_refine_ls_goodness_of_fit_ref 1.068
_refine_ls_hydrogen_treatment mixed
_refine_ls_matrix_type full
_refine_ls_number_parameters 336
_refine_ls_number_reflns 7129
_refine_ls_number_restraints 0
_refine_ls_restrained_S_all 1.068
_refine_ls_R_factor_all 0.0813
_refine_ls_R_factor_gt 0.0498
_refine_ls_shift/su_max 0.001
_refine_ls_shift/su_mean 0
_refine_ls_structure_factor_coef Fsqd
_refine_ls_weighting_details 'calc w=1/[\s^2^(Fo^2^)+(0.0471P)^2^+3.2825P] where P=(Fo^2^+2Fc^2^)/3'
_refine_ls_weighting_scheme calc
_refine_ls_wR_factor_gt 0.1008
_refine_ls_wR_factor_ref 0.1174
_reflns_number_gt 5135
_reflns_number_total 7129
_reflns_threshold_expression >2sigma(I)
_cod_data_source_file om1008499_si_002.cif
_cod_data_source_block compound1
_cod_depositor_comments
;
The following automatic conversions were performed:

'_symmetry_cell_setting' value 'Orthorhombic' changed to
'orthorhombic' according to
/home/saulius/struct/CIF-dictionaries/cif_core.dic dictionary named
'cif_core.dic' version 2.4.1 from 2010-06-29.

Automatic conversion script
Id: cif_fix_values 1715 2011-07-08 13:25:40Z adriana 
;
_cod_original_sg_symbol_H-M Pbca
_cod_database_code 4067137

loop_
_symmetry_equiv_pos_as_xyz
'x, y, z'
'-x+1/2, -y, z+1/2'
'-x, y+1/2, -z+1/2'
'x+1/2, -y+1/2, -z'
'-x, -y, -z'
'x-1/2, y, -z-1/2'
'x, -y-1/2, z-1/2'
'-x-1/2, y-1/2, z'

loop_
_atom_site_label
_atom_site_type_symbol
_atom_site_fract_x
_atom_site_fract_y
_atom_site_fract_z
_atom_site_U_iso_or_equiv
_atom_site_adp_type
_atom_site_occupancy
_atom_site_symmetry_multiplicity
_atom_site_calc_flag
_atom_site_refinement_flags
Ni1 Ni 0.02277(2) 0.774329(18) 0.379388(15) 0.02400(10) Uani 1 1 d .
P1 P 0.03856(4) 0.70365(4) 0.29585(3) 0.02597(16) Uani 1 1 d .
P2 P 0.12088(4) 0.85629(4) 0.40529(3) 0.02767(17) Uani 1 1 d .
C1 C -0.09628(17) 0.74731(16) 0.39862(13) 0.0296(6) Uani 1 1 d .
H1 H -0.1285(16) 0.7691(14) 0.3704(11) 0.018(7) Uiso 1 1 d .
C2 C -0.06057(17) 0.79440(17) 0.44480(14) 0.0343(7) Uani 1 1 d .
H2 H -0.0711(18) 0.8480(18) 0.4434(14) 0.043(9) Uiso 1 1 d .
C3 C -0.03780(17) 0.75828(19) 0.50147(14) 0.0402(7) Uani 1 1 d .
H3 H -0.0148 0.7889 0.533 0.048 Uiso 1 1 calc R
C4 C -0.04759(17) 0.68296(19) 0.51185(13) 0.0396(7) Uani 1 1 d .
H4 H -0.0256 0.661 0.5481 0.048 Uiso 1 1 calc R
C5 C -0.09098(16) 0.63496(16) 0.46878(12) 0.0306(6) Uani 1 1 d .
C6 C -0.10867(17) 0.55902(17) 0.48078(13) 0.0371(7) Uani 1 1 d .
H6 H -0.086 0.5358 0.5163 0.045 Uiso 1 1 calc R
C7 C -0.15908(17) 0.51512(16) 0.44217(13) 0.0338(6) Uani 1 1 d .
C8 C -0.1786(2) 0.43693(18) 0.45386(16) 0.0451(8) Uani 1 1 d .
H8 H -0.1537 0.4117 0.4876 0.054 Uiso 1 1 calc R
C9 C -0.2319(2) 0.39801(18) 0.41770(16) 0.0487(9) Uani 1 1 d .
H9 H -0.2442 0.3461 0.4265 0.058 Uiso 1 1 calc R
C10 C -0.2686(2) 0.43397(17) 0.36761(15) 0.0437(8) Uani 1 1 d .
H10 H -0.3064 0.4065 0.3429 0.052 Uiso 1 1 calc R
C11 C -0.25049(17) 0.50855(16) 0.35387(14) 0.0369(7) Uani 1 1 d .
H11 H -0.2755 0.5321 0.3194 0.044 Uiso 1 1 calc R
C12 C -0.19491(16) 0.55087(15) 0.39047(12) 0.0293(6) Uani 1 1 d .
C13 C -0.17384(16) 0.62733(15) 0.37743(12) 0.0280(6) Uani 1 1 d .
H13 H -0.1972 0.651 0.3424 0.034 Uiso 1 1 calc R
C14 C -0.12070(15) 0.66924(15) 0.41339(12) 0.0262(6) Uani 1 1 d .
C15 C 0.02748(16) 0.60145(14) 0.31878(12) 0.0293(6) Uani 1 1 d .
H15 H -0.0323 0.5941 0.3274 0.035 Uiso 1 1 calc R
C16 C 0.07110(19) 0.58643(17) 0.37965(13) 0.0408(7) Uani 1 1 d .
H16A H 0.0539 0.5368 0.3959 0.061 Uiso 1 1 calc R
H16B H 0.0568 0.6267 0.409 0.061 Uiso 1 1 calc R
H16C H 0.1306 0.5863 0.3731 0.061 Uiso 1 1 calc R
C17 C 0.0502(2) 0.53899(17) 0.27244(15) 0.0438(8) Uani 1 1 d .
H17A H 0.1096 0.5394 0.2656 0.066 Uiso 1 1 calc R
H17B H 0.0219 0.5487 0.2336 0.066 Uiso 1 1 calc R
H17C H 0.0336 0.489 0.2885 0.066 Uiso 1 1 calc R
C18 C -0.05154(19) 0.72066(16) 0.24470(13) 0.0350(7) Uani 1 1 d .
H18 H -0.1 0.7012 0.268 0.042 Uiso 1 1 calc R
C19 C -0.0544(2) 0.6790(2) 0.18303(15) 0.0566(10) Uani 1 1 d .
H19A H -0.1043 0.6936 0.161 0.085 Uiso 1 1 calc R
H19B H -0.0544 0.6237 0.19 0.085 Uiso 1 1 calc R
H19C H -0.0062 0.6931 0.1587 0.085 Uiso 1 1 calc R
C20 C -0.0673(2) 0.80661(18) 0.23641(16) 0.0525(9) Uani 1 1 d .
H20A H -0.0273 0.8277 0.2076 0.079 Uiso 1 1 calc R
H20B H -0.062 0.8325 0.276 0.079 Uiso 1 1 calc R
H20C H -0.1229 0.8144 0.2204 0.079 Uiso 1 1 calc R
C21 C 0.12838(18) 0.69880(17) 0.24276(14) 0.0392(7) Uani 1 1 d .
H21 H 0.118 0.6557 0.2137 0.047 Uiso 1 1 calc R
C22 C 0.20639(18) 0.67924(19) 0.27864(15) 0.0455(8) Uani 1 1 d .
H22A H 0.2541 0.683 0.2515 0.068 Uiso 1 1 calc R
H22B H 0.2022 0.6271 0.2947 0.068 Uiso 1 1 calc R
H22C H 0.2128 0.7151 0.3127 0.068 Uiso 1 1 calc R
C23 C 0.1413(2) 0.77047(19) 0.20434(16) 0.0587(10) Uani 1 1 d .
H23A H 0.1451 0.8151 0.2313 0.088 Uiso 1 1 calc R
H23B H 0.095 0.7769 0.1762 0.088 Uiso 1 1 calc R
H23C H 0.1922 0.7655 0.1808 0.088 Uiso 1 1 calc R
C24 C 0.07547(18) 0.94356(15) 0.44055(13) 0.0331(6) Uani 1 1 d .
H24 H 0.0471 0.925 0.4783 0.04 Uiso 1 1 calc R
C25 C 0.1348(2) 1.00575(18) 0.46293(17) 0.0526(9) Uani 1 1 d .
H25A H 0.1595 1.0314 0.4276 0.079 Uiso 1 1 calc R
H25B H 0.178 0.9824 0.4879 0.079 Uiso 1 1 calc R
H25C H 0.1047 1.0432 0.4876 0.079 Uiso 1 1 calc R
C26 C 0.0073(2) 0.97900(17) 0.40109(14) 0.0436(8) Uani 1 1 d .
H26A H -0.0303 1.008 0.4273 0.065 Uiso 1 1 calc R
H26B H -0.0231 0.9383 0.3802 0.065 Uiso 1 1 calc R
H26C H 0.0317 1.0132 0.3706 0.065 Uiso 1 1 calc R
C27 C 0.19657(17) 0.82473(17) 0.46432(14) 0.0378(7) Uani 1 1 d .
H27 H 0.2376 0.8667 0.4694 0.045 Uiso 1 1 calc R
C28 C 0.1589(2) 0.8090(2) 0.52695(15) 0.0486(8) Uani 1 1 d .
H28A H 0.1216 0.7653 0.5241 0.073 Uiso 1 1 calc R
H28B H 0.1283 0.8541 0.5406 0.073 Uiso 1 1 calc R
H28C H 0.2026 0.7976 0.5564 0.073 Uiso 1 1 calc R
C29 C 0.2428(2) 0.75408(19) 0.44177(17) 0.0499(8) Uani 1 1 d .
H29A H 0.2835 0.7389 0.4724 0.075 Uiso 1 1 calc R
H29B H 0.2705 0.7659 0.4031 0.075 Uiso 1 1 calc R
H29C H 0.2039 0.7121 0.4353 0.075 Uiso 1 1 calc R
C30 C 0.19099(19) 0.89006(16) 0.34285(14) 0.0402(7) Uani 1 1 d .
H30 H 0.2057 0.8429 0.3194 0.048 Uiso 1 1 calc R
C31 C 0.2734(2) 0.9258(2) 0.36102(18) 0.0631(11) Uani 1 1 d .
H31A H 0.3045 0.9387 0.324 0.095 Uiso 1 1 calc R
H31B H 0.3048 0.8893 0.3857 0.095 Uiso 1 1 calc R
H31C H 0.2636 0.9723 0.3849 0.095 Uiso 1 1 calc R
C32 C 0.1454(2) 0.94059(18) 0.29695(16) 0.0579(10) Uani 1 1 d .
H32A H 0.1377 0.9916 0.3145 0.087 Uiso 1 1 calc R
H32B H 0.0918 0.918 0.2878 0.087 Uiso 1 1 calc R
H32C H 0.1775 0.9445 0.2592 0.087 Uiso 1 1 calc R

loop_
_atom_site_aniso_label
_atom_site_aniso_U_11
_atom_site_aniso_U_22
_atom_site_aniso_U_33
_atom_site_aniso_U_23
_atom_site_aniso_U_13
_atom_site_aniso_U_12
Ni1 0.02508(18) 0.02222(17) 0.02469(18) -0.00298(14) 0.00173(14) -0.00118(13)
P1 0.0307(4) 0.0238(3) 0.0234(3) -0.0017(3) 0.0010(3) 0.0009(3)
P2 0.0294(4) 0.0244(3) 0.0291(4) -0.0038(3) 0.0033(3) -0.0042(3)
C1 0.0254(14) 0.0310(14) 0.0323(15) -0.0041(12) -0.0010(12) 0.0047(12)
C2 0.0314(15) 0.0329(16) 0.0385(17) -0.0101(13) 0.0109(13) -0.0036(12)
C3 0.0341(16) 0.055(2) 0.0318(16) -0.0171(14) 0.0066(13) -0.0113(14)
C4 0.0347(16) 0.059(2) 0.0253(15) 0.0017(14) 0.0020(12) -0.0099(15)
C5 0.0260(14) 0.0383(16) 0.0275(14) 0.0011(12) 0.0041(11) -0.0021(12)
C6 0.0355(16) 0.0471(18) 0.0286(15) 0.0118(14) 0.0000(12) -0.0012(13)
C7 0.0335(15) 0.0300(15) 0.0379(16) 0.0059(13) 0.0077(13) 0.0019(12)
C8 0.0477(19) 0.0367(17) 0.051(2) 0.0130(15) 0.0094(16) 0.0001(14)
C9 0.055(2) 0.0303(17) 0.061(2) 0.0008(16) 0.0154(17) -0.0049(15)
C10 0.0434(18) 0.0353(17) 0.053(2) -0.0111(15) 0.0072(15) -0.0114(14)
C11 0.0363(16) 0.0358(16) 0.0385(17) -0.0026(13) 0.0008(13) -0.0040(13)
C12 0.0268(14) 0.0286(14) 0.0325(15) -0.0008(12) 0.0069(11) 0.0000(11)
C13 0.0254(13) 0.0285(14) 0.0302(14) 0.0020(12) -0.0003(11) 0.0006(11)
C14 0.0218(13) 0.0290(14) 0.0279(14) -0.0012(11) 0.0034(11) 0.0011(11)
C15 0.0293(14) 0.0248(13) 0.0338(15) 0.0014(11) 0.0000(12) 0.0020(11)
C16 0.0466(18) 0.0391(17) 0.0366(17) 0.0066(14) 0.0046(14) 0.0159(14)
C17 0.056(2) 0.0289(16) 0.0469(19) -0.0064(14) -0.0058(16) 0.0068(14)
C18 0.0419(16) 0.0337(16) 0.0294(15) -0.0004(12) -0.0089(13) 0.0086(13)
C19 0.073(2) 0.055(2) 0.0414(19) -0.0114(16) -0.0216(18) 0.0168(19)
C20 0.072(2) 0.0404(19) 0.045(2) 0.0018(15) -0.0115(18) 0.0173(17)
C21 0.0457(18) 0.0383(16) 0.0336(16) -0.0060(13) 0.0117(14) -0.0030(14)
C22 0.0333(16) 0.057(2) 0.0460(19) -0.0134(16) 0.0137(14) -0.0044(15)
C23 0.080(3) 0.052(2) 0.044(2) -0.0012(17) 0.0237(19) -0.0117(19)
C24 0.0428(17) 0.0245(14) 0.0320(15) -0.0055(12) 0.0085(13) -0.0066(12)
C25 0.057(2) 0.0371(18) 0.064(2) -0.0240(16) 0.0166(17) -0.0124(15)
C26 0.058(2) 0.0319(16) 0.0413(18) 0.0029(14) 0.0096(15) 0.0104(15)
C27 0.0303(15) 0.0387(17) 0.0445(18) -0.0039(14) -0.0083(13) -0.0095(13)
C28 0.0437(18) 0.059(2) 0.0428(19) 0.0025(16) -0.0134(15) -0.0059(16)
C29 0.0388(18) 0.0463(19) 0.065(2) -0.0053(17) -0.0108(16) 0.0069(15)
C30 0.0484(18) 0.0291(15) 0.0429(18) -0.0084(13) 0.0216(15) -0.0108(13)
C31 0.057(2) 0.054(2) 0.078(3) -0.021(2) 0.034(2) -0.0266(18)
C32 0.090(3) 0.0365(18) 0.047(2) 0.0072(16) 0.032(2) 0.0038(18)

loop_
_atom_type_symbol
_atom_type_description
_atom_type_scat_dispersion_real
_atom_type_scat_dispersion_imag
_atom_type_scat_source
C C 0.0033 0.0016 'International Tables Vol C Tables 4.2.6.8 and 6.1.1.4'
H H 0 0 'International Tables Vol C Tables 4.2.6.8 and 6.1.1.4'
P P 0.1023 0.0942 'International Tables Vol C Tables 4.2.6.8 and 6.1.1.4'
Ni Ni 0.3393 1.1124 'International Tables Vol C Tables 4.2.6.8 and 6.1.1.4'

loop_
_geom_angle_atom_site_label_1
_geom_angle_atom_site_label_2
_geom_angle_atom_site_label_3
_geom_angle
C2 Ni1 C1 41.31(11)
C2 Ni1 P1 139.73(9)
C1 Ni1 P1 98.64(8)
C2 Ni1 P2 101.15(9)
C1 Ni1 P2 141.41(8)
P1 Ni1 P2 119.07(3)
C15 P1 C18 103.71(13)
C15 P1 C21 101.46(13)
C18 P1 C21 104.58(14)
C15 P1 Ni1 107.60(9)
C18 P1 Ni1 108.15(9)
C21 P1 Ni1 128.76(10)
C24 P2 C27 102.67(14)
C24 P2 C30 106.51(13)
C27 P2 C30 101.11(14)
C24 P2 Ni1 110.40(9)
C27 P2 Ni1 117.41(10)
C30 P2 Ni1 117.20(10)
C2 C1 C14 119.7(3)
C2 C1 Ni1 67.90(16)
C14 C1 Ni1 121.45(19)
C2 C1 H1 118.7(16)
C14 C1 H1 113.0(16)
Ni1 C1 H1 108.5(16)
C1 C2 C3 117.4(3)
C1 C2 Ni1 70.79(16)
C3 C2 Ni1 111.2(2)
C1 C2 H2 118.1(19)
C3 C2 H2 120.4(19)
Ni1 C2 H2 105.7(18)
C4 C3 C2 123.0(3)
C4 C3 H3 118.5
C2 C3 H3 118.5
C3 C4 C5 121.1(3)
C3 C4 H4 119.4
C5 C4 H4 119.4
C6 C5 C14 119.4(3)
C6 C5 C4 122.4(3)
C14 C5 C4 118.1(3)
C5 C6 C7 122.2(3)
C5 C6 H6 118.9
C7 C6 H6 118.9
C6 C7 C12 118.5(3)
C6 C7 C8 123.1(3)
C12 C7 C8 118.3(3)
C9 C8 C7 121.3(3)
C9 C8 H8 119.4
C7 C8 H8 119.4
C8 C9 C10 120.3(3)
C8 C9 H9 119.9
C10 C9 H9 119.9
C11 C10 C9 120.5(3)
C11 C10 H10 119.7
C9 C10 H10 119.7
C10 C11 C12 120.8(3)
C10 C11 H11 119.6
C12 C11 H11 119.6
C13 C12 C7 118.6(3)
C13 C12 C11 122.5(3)
C7 C12 C11 118.8(3)
C14 C13 C12 122.8(3)
C14 C13 H13 118.6
C12 C13 H13 118.6
C13 C14 C5 118.0(2)
C13 C14 C1 122.9(2)
C5 C14 C1 119.1(2)
C16 C15 C17 109.8(2)
C16 C15 P1 110.66(19)
C17 C15 P1 118.8(2)
C16 C15 H15 105.5
C17 C15 H15 105.5
P1 C15 H15 105.5
C15 C16 H16A 109.5
C15 C16 H16B 109.5
H16A C16 H16B 109.5
C15 C16 H16C 109.5
H16A C16 H16C 109.5
H16B C16 H16C 109.5
C15 C17 H17A 109.5
C15 C17 H17B 109.5
H17A C17 H17B 109.5
C15 C17 H17C 109.5
H17A C17 H17C 109.5
H17B C17 H17C 109.5
C19 C18 C20 110.9(3)
C19 C18 P1 118.2(2)
C20 C18 P1 111.0(2)
C19 C18 H18 105.2
C20 C18 H18 105.2
P1 C18 H18 105.2
C18 C19 H19A 109.5
C18 C19 H19B 109.5
H19A C19 H19B 109.5
C18 C19 H19C 109.5
H19A C19 H19C 109.5
H19B C19 H19C 109.5
C18 C20 H20A 109.5
C18 C20 H20B 109.5
H20A C20 H20B 109.5
C18 C20 H20C 109.5
H20A C20 H20C 109.5
H20B C20 H20C 109.5
C23 C21 C22 110.5(3)
C23 C21 P1 114.4(2)
C22 C21 P1 110.0(2)
C23 C21 H21 107.2
C22 C21 H21 107.2
P1 C21 H21 107.2
C21 C22 H22A 109.5
C21 C22 H22B 109.5
H22A C22 H22B 109.5
C21 C22 H22C 109.5
H22A C22 H22C 109.5
H22B C22 H22C 109.5
C21 C23 H23A 109.5
C21 C23 H23B 109.5
H23A C23 H23B 109.5
C21 C23 H23C 109.5
H23A C23 H23C 109.5
H23B C23 H23C 109.5
C25 C24 C26 110.4(3)
C25 C24 P2 117.5(2)
C26 C24 P2 112.7(2)
C25 C24 H24 105
C26 C24 H24 105
P2 C24 H24 105
C24 C25 H25A 109.5
C24 C25 H25B 109.5
H25A C25 H25B 109.5
C24 C25 H25C 109.5
H25A C25 H25C 109.5
H25B C25 H25C 109.5
C24 C26 H26A 109.5
C24 C26 H26B 109.5
H26A C26 H26B 109.5
C24 C26 H26C 109.5
H26A C26 H26C 109.5
H26B C26 H26C 109.5
C28 C27 C29 110.0(3)
C28 C27 P2 114.0(2)
C29 C27 P2 110.0(2)
C28 C27 H27 107.5
C29 C27 H27 107.5
P2 C27 H27 107.5
C27 C28 H28A 109.5
C27 C28 H28B 109.5
H28A C28 H28B 109.5
C27 C28 H28C 109.5
H28A C28 H28C 109.5
H28B C28 H28C 109.5
C27 C29 H29A 109.5
C27 C29 H29B 109.5
H29A C29 H29B 109.5
C27 C29 H29C 109.5
H29A C29 H29C 109.5
H29B C29 H29C 109.5
C32 C30 C31 111.1(3)
C32 C30 P2 111.3(2)
C31 C30 P2 118.3(2)
C32 C30 H30 105
C31 C30 H30 105
P2 C30 H30 105
C30 C31 H31A 109.5
C30 C31 H31B 109.5
H31A C31 H31B 109.5
C30 C31 H31C 109.5
H31A C31 H31C 109.5
H31B C31 H31C 109.5
C30 C32 H32A 109.5
C30 C32 H32B 109.5
H32A C32 H32B 109.5
C30 C32 H32C 109.5
H32A C32 H32C 109.5
H32B C32 H32C 109.5

loop_
_geom_bond_atom_site_label_1
_geom_bond_atom_site_label_2
_geom_bond_distance
Ni1 C2 2.003(3)
Ni1 C1 2.041(3)
Ni1 P1 2.2197(8)
Ni1 P2 2.2218(8)
P1 C15 1.866(3)
P1 C18 1.869(3)
P1 C21 1.870(3)
P2 C24 1.864(3)
P2 C27 1.868(3)
P2 C30 1.875(3)
C1 C2 1.427(4)
C1 C14 1.459(4)
C1 H1 0.89(3)
C2 C3 1.439(4)
C2 H2 0.95(3)
C3 C4 1.347(4)
C3 H3 0.95
C4 C5 1.446(4)
C4 H4 0.95
C5 C6 1.385(4)
C5 C14 1.435(4)
C6 C7 1.406(4)
C6 H6 0.95
C7 C12 1.417(4)
C7 C8 1.428(4)
C8 C9 1.358(5)
C8 H8 0.95
C9 C10 1.397(5)
C9 H9 0.95
C10 C11 1.372(4)
C10 H10 0.95
C11 C12 1.417(4)
C11 H11 0.95
C12 C13 1.411(4)
C13 C14 1.381(4)
C13 H13 0.95
C15 C16 1.531(4)
C15 C17 1.535(4)
C15 H15 1
C16 H16A 0.98
C16 H16B 0.98
C16 H16C 0.98
C17 H17A 0.98
C17 H17B 0.98
C17 H17C 0.98
C18 C19 1.532(4)
C18 C20 1.537(4)
C18 H18 1
C19 H19A 0.98
C19 H19B 0.98
C19 H19C 0.98
C20 H20A 0.98
C20 H20B 0.98
C20 H20C 0.98
C21 C23 1.524(4)
C21 C22 1.533(4)
C21 H21 1
C22 H22A 0.98
C22 H22B 0.98
C22 H22C 0.98
C23 H23A 0.98
C23 H23B 0.98
C23 H23C 0.98
C24 C25 1.536(4)
C24 C26 1.538(4)
C24 H24 1
C25 H25A 0.98
C25 H25B 0.98
C25 H25C 0.98
C26 H26A 0.98
C26 H26B 0.98
C26 H26C 0.98
C27 C28 1.525(4)
C27 C29 1.530(4)
C27 H27 1
C28 H28A 0.98
C28 H28B 0.98
C28 H28C 0.98
C29 H29A 0.98
C29 H29B 0.98
C29 H29C 0.98
C30 C32 1.530(5)
C30 C31 1.534(4)
C30 H30 1
C31 H31A 0.98
C31 H31B 0.98
C31 H31C 0.98
C32 H32A 0.98
C32 H32B 0.98
C32 H32C 0.98
